data_1530358
loop_
_publ_author_name
'Mascherpa-Corral, D.'
'Ducourant, M.B.'
'Alberola, S.'

_publ_section_title
;
 Syntheses, etude structurale par diffraction X, spectroscopies infrarouge
 et Moessbauer de K2 Se O4 Sb F3* 0.5(H2 O)
;
_journal_name_full 'Journal of Solid State Chemistry'
_journal_page_first 276
_journal_page_last 283
_journal_volume 76
_journal_year 1988
_chemical_formula_sum 'F3 H K2 O4.5 Sb Se'
_chemical_name_systematic 'K2 (Se O4) (Sb F3) (H2 O)0.5'
_space_group_IT_number 62
_symmetry_space_group_name_Hall '-P 2ac 2n'
_symmetry_space_group_name_H-M 'P n m a'
_cell_angle_alpha 90
_cell_angle_beta 90
_cell_angle_gamma 90
_cell_formula_units_Z 8
_cell_length_a 10.56
_cell_length_b 12.803
_cell_length_c 11.806
_cell_volume 1596.167
_citation_journal_id_ASTM JSSCBI
_cod_data_source_file Mascherpa-Corral_JSSCBI_1988_1656.cif
_cod_data_source_block H1F3K2O4.5Sb1Se1
_cod_original_formula_sum 'H1 F3 K2 O4.5 Sb1 Se1'
_cod_database_code 1530358

loop_
_symmetry_equiv_pos_as_xyz
x,y,z
-x+1/2,-y,z+1/2
x+1/2,-y+1/2,-z+1/2
-x,y+1/2,-z
-x,-y,-z
x-1/2,y,-z-1/2
-x-1/2,y-1/2,z-1/2
x,-y-1/2,z

loop_
_atom_site_label
_atom_site_type_symbol
_atom_site_fract_x
_atom_site_fract_y
_atom_site_fract_z
_atom_site_occupancy
_atom_site_U_iso_or_equiv
O2 O-2 0.4815 0.3549 0.0961 1 0.0
K1 K+1 0.3826 0.3932 0.4398 1 0.0
Se2 Se+6 0.0418 0.25 0.34243 1 0.0
O7 O-2 0.8175 0.25 0.8942 1 0.0
K2 K+1 0.0322 0.5765 0.3461 1 0.0
Se1 Se+6 0.8411 0.75 0.12022 1 0.0
O4 O-2 0.1946 0.25 0.3556 1 0.0
O5 O-2 0.0788 0.25 0.7601 1 0.0
F3 F-1 0.0985 0.0149 0.1395 1 0.0
O1 O-2 0.8784 0.6451 0.0445 1 0.0
O3 O-2 0.5029 0.25 0.2943 1 0.0
F2 F-1 0.1845 0.5035 0.5211 1 0.0
Sb1 Sb+3 0.24809 0.39374 0.12598 1 0.0
F1 F-1 0.3149 0.4854 0.2464 1 0.0
O6 O-2 0.6908 0.75 0.1415 1 0.0
